data_4334778
loop_
_publ_author_name
'Ralf Haiges'
'C. Bigler Jones'
'Karl O. Christe'

_publ_contact_author_address
;University of Southern California
Loker Hydrocarbon Research Institute and Department of Chemistry
Los Angeles, CA 90089
USA
;
_publ_contact_author_email haiges@usc.edu
_publ_contact_author_name 'Haiges, Ralf'
_publ_contact_author_phone '+1 (213) 740-3197'
_publ_section_title
;
 Energetic Bis(3,5-dinitro-1H-1,2,4-triazolyl)dihydro- and dichloroborates
 and Bis(5-nitro-2H-tetrazolyl)-, Bis(5-(trinitromethyl)-2H-tetrazolyl)-,
 and Bis(5-(fluorodinitromethyl)-2H-tetrazolyl)dihydroborate
;
_journal_name_full 'Inorganic Chemistry'
_journal_page_first 5551
_journal_page_last 5558
_journal_paper_doi 10.1021/ic400504h
_journal_volume 52
_journal_year 2013
_chemical_formula_moiety 'C4 H12 N, C4 B Cl2 N10 O8'
_chemical_formula_sum 'C8 H12 B Cl2 N11 O8'
_chemical_formula_weight 472.00
_space_group_crystal_system triclinic
_space_group_IT_number 2
_space_group_name_Hall '-P 1'
_space_group_name_H-M_alt 'P -1'
_symmetry_space_group_name_Hall '-P 1'
_symmetry_space_group_name_H-M 'P -1'
_atom_sites_solution_hydrogens geom
_cell_angle_alpha 84.511(4)
_cell_angle_beta 78.393(4)
_cell_angle_gamma 77.534(4)
_cell_formula_units_Z 2
_cell_length_a 7.4547(19)
_cell_length_b 10.322(3)
_cell_length_c 12.988(3)
_cell_measurement_temperature 140.(2)
_cell_volume 954.5(4)
_computing_cell_refinement 'APEX2 v2012.10-0 (Bruker AXS)'
_computing_data_collection 'Bruker SMART V5.632'
_computing_data_reduction 'SAINT V8.27B (Bruker AXS, 2009)'
_computing_structure_refinement 'SHELXL-2012 (Sheldrick, 2012)'
_computing_structure_solution 'SHELXS-97 (Sheldrick, 2008)'
_diffrn_ambient_temperature 140.(2)
_diffrn_measured_fraction_theta_full 0.983
_diffrn_measured_fraction_theta_max 0.935
_diffrn_measurement_device_type 'Bruker APEX CCD'
_diffrn_measurement_method 'omega- and phi-scans'
_diffrn_radiation_monochromator graphite
_diffrn_radiation_type 'MoK\a '
_diffrn_radiation_wavelength 0.71073
_diffrn_reflns_av_R_equivalents 0.0170
_diffrn_reflns_limit_h_max 9
_diffrn_reflns_limit_h_min -6
_diffrn_reflns_limit_k_max 13
_diffrn_reflns_limit_k_min -13
_diffrn_reflns_limit_l_max 16
_diffrn_reflns_limit_l_min -16
_diffrn_reflns_number 5880
_diffrn_reflns_theta_full 25.00
_diffrn_reflns_theta_max 27.51
_diffrn_reflns_theta_min 1.60
_diffrn_source 'fine-focus tube'
_exptl_absorpt_coefficient_mu 0.406
_exptl_absorpt_correction_T_max 0.74
_exptl_absorpt_correction_T_min 0.63
_exptl_absorpt_correction_type multi-scan
_exptl_absorpt_process_details 'Bruker SADABS V2012/1'
_exptl_crystal_colour 'clear colourless'
_exptl_crystal_density_diffrn 1.642
_exptl_crystal_description prism
_exptl_crystal_F_000 480
_exptl_crystal_size_max 0.220
_exptl_crystal_size_mid 0.190
_exptl_crystal_size_min 0.100
_refine_diff_density_max 0.642
_refine_diff_density_min -0.556
_refine_ls_extinction_method none
_refine_ls_goodness_of_fit_ref 1.029
_refine_ls_hydrogen_treatment constr
_refine_ls_matrix_type full
_refine_ls_number_parameters 292
_refine_ls_number_reflns 4103
_refine_ls_number_restraints 6
_refine_ls_restrained_S_all 1.029
_refine_ls_R_factor_all 0.0788
_refine_ls_R_factor_gt 0.0580
_refine_ls_shift/su_max 0.000
_refine_ls_shift/su_mean 0.000
_refine_ls_structure_factor_coef Fsqd
_refine_ls_weighting_details
;
w=1/[\s^2^(Fo^2^)+(0.0765P)^2^+0.7856P]
where P=(Fo^2^+2Fc^2^)/3
;
_refine_ls_weighting_scheme calc
_refine_ls_wR_factor_gt 0.1446
_refine_ls_wR_factor_ref 0.1619
_reflns_number_gt 3021
_reflns_number_total 4103
_reflns_threshold_expression 'I > 2\s(I)'
_cod_data_source_file ic400504h_si_002_1.cif
_cod_data_source_block TMABCl2DNT2
_cod_database_code 4334778

loop_
_space_group_symop_operation_xyz
'x, y, z'
'-x, -y, -z'

loop_
_atom_site_label
_atom_site_type_symbol
_atom_site_fract_x
_atom_site_fract_y
_atom_site_fract_z
_atom_site_U_iso_or_equiv
_atom_site_adp_type
_atom_site_occupancy
_atom_site_site_symmetry_order
_atom_site_calc_flag
_atom_site_refinement_flags_posn
_atom_site_refinement_flags_adp
_atom_site_refinement_flags_occupancy
_atom_site_disorder_assembly
_atom_site_disorder_group
B1 B 0.7487(5) 0.8061(3) 0.7678(3) 0.0355(7) Uani 1 1 d . . . . .
C1 C 1.1058(4) 0.8581(3) 0.8993(2) 0.0337(6) Uani 1 1 d . . . . .
C2 C 0.9832(4) 0.9614(3) 0.7840(2) 0.0330(6) Uani 1 1 d . . . . .
C3 C 0.9989(4) 0.6793(3) 0.5230(2) 0.0368(7) Uani 1 1 d . . . . .
C4 C 0.7262(4) 0.7565(3) 0.5730(2) 0.0389(7) Uani 1 1 d . . . . .
C5 C 0.6115(12) 0.6937(8) 0.2959(5) 0.095(2) Uani 0.712(4) 1 d D . P A 1
H5A H 0.4870 0.7463 0.2910 0.143 Uiso 0.712(4) 1 calc R U P A 1
H5B H 0.6908 0.7521 0.3096 0.143 Uiso 0.712(4) 1 calc R U P A 1
H5C H 0.6010 0.6255 0.3534 0.143 Uiso 0.712(4) 1 calc R U P A 1
C6 C 0.7074(11) 0.7480(6) 0.1152(5) 0.0751(17) Uani 0.712(4) 1 d D . P A 1
H6A H 0.7704 0.7171 0.0455 0.113 Uiso 0.712(4) 1 calc R U P A 1
H6B H 0.7777 0.8063 0.1382 0.113 Uiso 0.712(4) 1 calc R U P A 1
H6C H 0.5806 0.7972 0.1114 0.113 Uiso 0.712(4) 1 calc R U P A 1
C7 C 0.5892(12) 0.5474(7) 0.1601(7) 0.107(3) Uani 0.712(4) 1 d D . P A 1
H7A H 0.6544 0.5117 0.0923 0.160 Uiso 0.712(4) 1 calc R U P A 1
H7B H 0.4667 0.6013 0.1523 0.160 Uiso 0.712(4) 1 calc R U P A 1
H7C H 0.5724 0.4740 0.2124 0.160 Uiso 0.712(4) 1 calc R U P A 1
C8 C 0.8897(10) 0.5653(8) 0.2002(8) 0.105(3) Uani 0.712(4) 1 d D . P A 1
H8A H 0.8918 0.4805 0.2413 0.157 Uiso 0.712(4) 1 calc R U P A 1
H8B H 0.9449 0.6236 0.2343 0.157 Uiso 0.712(4) 1 calc R U P A 1
H8C H 0.9618 0.5494 0.1290 0.157 Uiso 0.712(4) 1 calc R U P A 1
C5A C 0.693(3) 0.5107(18) 0.2793(12) 0.095(2) Uani 0.288(4) 1 d D . P A 2
H5A1 H 0.8036 0.4980 0.3121 0.143 Uiso 0.288(4) 1 calc R U P A 2
H5A2 H 0.6937 0.4293 0.2461 0.143 Uiso 0.288(4) 1 calc R U P A 2
H5A3 H 0.5799 0.5313 0.3331 0.143 Uiso 0.288(4) 1 calc R U P A 2
C6A C 0.774(3) 0.7193(15) 0.2241(12) 0.0751(17) Uani 0.288(4) 1 d D . P A 2
H6A1 H 0.6780 0.7997 0.2406 0.113 Uiso 0.288(4) 1 calc R U P A 2
H6A2 H 0.8729 0.7407 0.1672 0.113 Uiso 0.288(4) 1 calc R U P A 2
H6A3 H 0.8269 0.6850 0.2868 0.113 Uiso 0.288(4) 1 calc R U P A 2
C7A C 0.512(3) 0.6717(17) 0.1696(18) 0.107(3) Uani 0.288(4) 1 d D . P A 2
H7A1 H 0.4187 0.6584 0.2323 0.160 Uiso 0.288(4) 1 calc R U P A 2
H7A2 H 0.4992 0.6201 0.1129 0.160 Uiso 0.288(4) 1 calc R U P A 2
H7A3 H 0.4931 0.7662 0.1469 0.160 Uiso 0.288(4) 1 calc R U P A 2
C8A C 0.835(3) 0.561(2) 0.1009(16) 0.105(3) Uani 0.288(4) 1 d D . P A 2
H8A1 H 0.9064 0.6251 0.0612 0.157 Uiso 0.288(4) 1 calc R U P A 2
H8A2 H 0.7659 0.5302 0.0547 0.157 Uiso 0.288(4) 1 calc R U P A 2
H8A3 H 0.9210 0.4853 0.1271 0.157 Uiso 0.288(4) 1 calc R U P A 2
Cl1 Cl 0.56026(11) 0.95297(9) 0.77424(8) 0.0533(3) Uani 1 1 d . . . . .
Cl2 Cl 0.68112(14) 0.66742(9) 0.85279(7) 0.0547(3) Uani 1 1 d . . . . .
N1 N 0.9179(3) 0.8470(2) 0.80305(18) 0.0308(5) Uani 1 1 d . . . . .
N2 N 1.0015(3) 0.7785(2) 0.88094(18) 0.0341(5) Uani 1 1 d . . . . .
N3 N 1.0992(3) 0.9740(2) 0.8433(2) 0.0362(6) Uani 1 1 d . . . . .
N4 N 1.2157(4) 0.8229(3) 0.9823(2) 0.0444(6) Uani 1 1 d . . . . .
N5 N 0.9317(4) 1.0618(3) 0.7029(2) 0.0445(6) Uani 1 1 d . . . . .
N6 N 0.8141(3) 0.7607(2) 0.65354(19) 0.0342(5) Uani 1 1 d . . . . .
N7 N 0.9980(3) 0.7088(2) 0.61928(18) 0.0333(5) Uani 1 1 d . . . . .
N8 N 0.8366(4) 0.7062(3) 0.4891(2) 0.0411(6) Uani 1 1 d . . . . .
N9 N 1.1720(4) 0.6106(3) 0.4595(2) 0.0448(6) Uani 1 1 d . . . . .
N10 N 0.5233(4) 0.7962(3) 0.5799(3) 0.0542(8) Uani 1 1 d . . . . .
N11 N 0.6972(3) 0.6282(3) 0.19399(19) 0.0366(6) Uani 1 1 d . . . . .
O1 O 1.2799(3) 0.9104(3) 1.01021(19) 0.0560(6) Uani 1 1 d . . . . .
O2 O 1.2349(4) 0.7074(3) 1.0186(2) 0.0613(7) Uani 1 1 d . . . . .
O3 O 0.9104(5) 1.1765(2) 0.7251(3) 0.0732(9) Uani 1 1 d . . . . .
O4 O 0.9146(4) 1.0253(3) 0.6206(2) 0.0607(7) Uani 1 1 d . . . . .
O5 O 1.1586(4) 0.5618(2) 0.38031(17) 0.0515(6) Uani 1 1 d . . . . .
O6 O 1.3152(4) 0.6018(3) 0.4923(2) 0.0718(8) Uani 1 1 d . . . . .
O7 O 0.4712(4) 0.8564(4) 0.5032(3) 0.0850(10) Uani 1 1 d . . . . .
O8 O 0.4252(4) 0.7626(3) 0.6599(2) 0.0704(8) Uani 1 1 d . . . . .

loop_
_atom_site_aniso_label
_atom_site_aniso_U_11
_atom_site_aniso_U_22
_atom_site_aniso_U_33
_atom_site_aniso_U_12
_atom_site_aniso_U_13
_atom_site_aniso_U_23
B1 0.0308(16) 0.0376(17) 0.0412(18) -0.0156(14) -0.0044(14) -0.0025(14)
C1 0.0272(13) 0.0392(15) 0.0347(14) -0.0048(11) -0.0050(11) -0.0077(12)
C2 0.0305(14) 0.0312(14) 0.0384(15) -0.0109(11) -0.0037(12) -0.0025(12)
C3 0.0458(17) 0.0342(15) 0.0334(15) -0.0153(13) -0.0078(13) 0.0016(12)
C4 0.0405(16) 0.0376(16) 0.0456(17) -0.0157(13) -0.0175(14) 0.0010(13)
C5 0.122(6) 0.093(5) 0.052(3) 0.002(4) -0.002(4) 0.006(3)
C6 0.112(5) 0.063(3) 0.057(3) -0.034(3) -0.020(3) 0.007(3)
C7 0.127(6) 0.078(4) 0.155(7) -0.065(5) -0.085(6) 0.022(5)
C8 0.076(4) 0.094(5) 0.137(7) 0.010(4) -0.034(5) -0.009(5)
C5A 0.122(6) 0.093(5) 0.052(3) 0.002(4) -0.002(4) 0.006(3)
C6A 0.112(5) 0.063(3) 0.057(3) -0.034(3) -0.020(3) 0.007(3)
C7A 0.127(6) 0.078(4) 0.155(7) -0.065(5) -0.085(6) 0.022(5)
C8A 0.076(4) 0.094(5) 0.137(7) 0.010(4) -0.034(5) -0.009(5)
Cl1 0.0297(4) 0.0588(5) 0.0730(6) -0.0046(3) -0.0094(4) -0.0219(4)
Cl2 0.0683(6) 0.0624(6) 0.0450(5) -0.0443(5) -0.0065(4) 0.0026(4)
N1 0.0305(12) 0.0320(12) 0.0316(12) -0.0104(9) -0.0050(10) -0.0017(9)
N2 0.0346(13) 0.0345(13) 0.0329(12) -0.0078(10) -0.0048(10) -0.0026(10)
N3 0.0296(12) 0.0389(13) 0.0425(14) -0.0114(10) -0.0051(10) -0.0082(11)
N4 0.0345(14) 0.0633(19) 0.0351(13) -0.0081(13) -0.0056(11) -0.0081(13)
N5 0.0433(15) 0.0382(15) 0.0542(17) -0.0169(12) -0.0109(13) 0.0112(12)
N6 0.0338(12) 0.0340(12) 0.0385(13) -0.0117(10) -0.0105(10) -0.0006(10)
N7 0.0336(12) 0.0329(12) 0.0354(12) -0.0091(10) -0.0080(10) -0.0034(10)
N8 0.0518(16) 0.0381(14) 0.0402(14) -0.0166(12) -0.0188(12) 0.0030(11)
N9 0.0565(17) 0.0383(14) 0.0383(14) -0.0127(13) -0.0018(13) -0.0034(12)
N10 0.0426(16) 0.0600(19) 0.070(2) -0.0127(14) -0.0267(17) -0.0130(16)
N11 0.0373(13) 0.0421(14) 0.0347(13) -0.0116(11) -0.0136(11) -0.0007(11)
O1 0.0484(14) 0.0815(18) 0.0466(13) -0.0221(13) -0.0123(11) -0.0171(12)
O2 0.0614(16) 0.0716(19) 0.0515(15) -0.0083(14) -0.0230(13) 0.0083(13)
O3 0.103(2) 0.0330(14) 0.090(2) -0.0212(14) -0.0307(18) 0.0113(13)
O4 0.0747(18) 0.0601(16) 0.0540(15) -0.0195(14) -0.0290(14) 0.0135(12)
O5 0.0827(18) 0.0352(12) 0.0359(12) -0.0107(11) -0.0092(12) -0.0048(9)
O6 0.0437(15) 0.099(2) 0.0709(18) -0.0010(14) -0.0062(13) -0.0373(16)
O7 0.0662(19) 0.095(2) 0.100(2) -0.0073(17) -0.0491(19) 0.0119(19)
O8 0.0430(14) 0.107(2) 0.0732(19) -0.0333(16) -0.0110(14) -0.0237(17)

loop_
_atom_type_symbol
_atom_type_description
_atom_type_scat_dispersion_real
_atom_type_scat_dispersion_imag
_atom_type_scat_source
C C 0.0033 0.0016 'International Tables Vol C Tables 4.2.6.8 and 6.1.1.4'
N N 0.0061 0.0033 'International Tables Vol C Tables 4.2.6.8 and 6.1.1.4'
O O 0.0106 0.0060 'International Tables Vol C Tables 4.2.6.8 and 6.1.1.4'
B B 0.0013 0.0007 'International Tables Vol C Tables 4.2.6.8 and 6.1.1.4'
Cl Cl 0.1484 0.1585 'International Tables Vol C Tables 4.2.6.8 and 6.1.1.4'
H H 0.0000 0.0000 'International Tables Vol C Tables 4.2.6.8 and 6.1.1.4'

loop_
_geom_angle_atom_site_label_1
_geom_angle_atom_site_label_2
_geom_angle_atom_site_label_3
_geom_angle
N6 B1 N1 108.1(2)
N6 B1 Cl2 108.6(2)
N1 B1 Cl2 109.5(2)
N6 B1 Cl1 110.9(2)
N1 B1 Cl1 107.1(2)
Cl2 B1 Cl1 112.54(18)
N2 C1 N3 117.7(3)
N2 C1 N4 120.3(3)
N3 C1 N4 121.8(3)
N2 C1 C2 78.03(18)
N3 C1 C2 39.71(15)
N4 C1 C2 161.5(2)
N3 C2 N1 114.6(3)
N3 C2 N5 122.1(3)
N1 C2 N5 123.3(3)
N3 C2 C1 40.99(16)
N1 C2 C1 73.62(18)
N5 C2 C1 163.0(2)
N7 C3 N8 117.9(3)
N7 C3 N9 119.7(3)
N8 C3 N9 122.2(3)
N7 C3 C4 78.3(2)
N8 C3 C4 39.61(17)
N9 C3 C4 161.5(2)
N8 C4 N6 114.0(3)
N8 C4 N10 122.1(3)
N6 C4 N10 123.8(3)
N8 C4 C3 40.76(16)
N6 C4 C3 73.26(19)
N10 C4 C3 162.6(3)
N11 C5 H5A 109.5
N11 C5 H5B 109.5
H5A C5 H5B 109.5
N11 C5 H5C 109.5
H5A C5 H5C 109.5
H5B C5 H5C 109.5
N11 C6 H6A 109.5
N11 C6 H6B 109.5
H6A C6 H6B 109.5
N11 C6 H6C 109.5
H6A C6 H6C 109.5
H6B C6 H6C 109.5
N11 C7 H7A 109.5
N11 C7 H7B 109.5
H7A C7 H7B 109.5
N11 C7 H7C 109.5
H7A C7 H7C 109.5
H7B C7 H7C 109.5
N11 C8 H8A 109.5
N11 C8 H8B 109.5
H8A C8 H8B 109.5
N11 C8 H8C 109.5
H8A C8 H8C 109.5
H8B C8 H8C 109.5
N11 C5A H5A1 109.5
N11 C5A H5A2 109.5
H5A1 C5A H5A2 109.5
N11 C5A H5A3 109.5
H5A1 C5A H5A3 109.5
H5A2 C5A H5A3 109.5
N11 C6A H6A1 109.5
N11 C6A H6A2 109.5
H6A1 C6A H6A2 109.5
N11 C6A H6A3 109.5
H6A1 C6A H6A3 109.5
H6A2 C6A H6A3 109.5
N11 C7A H7A1 109.5
N11 C7A H7A2 109.5
H7A1 C7A H7A2 109.5
N11 C7A H7A3 109.5
H7A1 C7A H7A3 109.5
H7A2 C7A H7A3 109.5
N11 C8A H8A1 109.5
N11 C8A H8A2 109.5
H8A1 C8A H8A2 109.5
N11 C8A H8A3 109.5
H8A1 C8A H8A3 109.5
H8A2 C8A H8A3 109.5
C2 N1 N2 105.7(2)
C2 N1 B1 130.6(2)
N2 N1 B1 122.3(2)
C1 N2 N1 102.6(2)
C2 N3 C1 99.3(2)
O1 N4 O2 125.7(3)
O1 N4 C1 117.5(3)
O2 N4 C1 116.8(3)
O4 N5 O3 125.8(3)
O4 N5 C2 118.2(3)
O3 N5 C2 115.9(3)
C4 N6 N7 106.5(2)
C4 N6 B1 134.3(3)
N7 N6 B1 119.2(2)
C3 N7 N6 101.9(2)
C4 N8 C3 99.6(2)
O6 N9 O5 125.4(3)
O6 N9 C3 117.4(3)
O5 N9 C3 117.1(3)
O7 N10 O8 126.6(3)
O7 N10 C4 116.0(3)
O8 N10 C4 117.3(3)
C6A N11 C7A 117.0(10)
C7 N11 C8 116.0(5)
C7 N11 C5 115.6(6)
C8 N11 C5 107.4(5)
C7 N11 C6 108.1(4)
C8 N11 C6 106.3(5)
C5 N11 C6 102.1(4)
C6A N11 C8A 107.4(11)
C7A N11 C8A 111.2(11)
C6A N11 C5A 109.8(9)
C7A N11 C5A 108.5(10)
C8A N11 C5A 101.9(10)

loop_
_geom_bond_atom_site_label_1
_geom_bond_atom_site_label_2
_geom_bond_distance
B1 N6 1.550(4)
B1 N1 1.574(4)
B1 Cl2 1.818(3)
B1 Cl1 1.827(4)
C1 N2 1.313(4)
C1 N3 1.336(4)
C1 N4 1.455(4)
C1 C2 2.010(4)
C2 N3 1.301(4)
C2 N1 1.355(3)
C2 N5 1.453(4)
C3 N7 1.314(4)
C3 N8 1.334(4)
C3 N9 1.462(4)
C3 C4 2.014(5)
C4 N8 1.302(4)
C4 N6 1.350(4)
C4 N10 1.466(4)
C5 N11 1.504(7)
C5 H5A 0.98
C5 H5B 0.98
C5 H5C 0.98
C6 N11 1.533(6)
C6 H6A 0.98
C6 H6B 0.98
C6 H6C 0.98
C7 N11 1.429(6)
C7 H7A 0.98
C7 H7B 0.98
C7 H7C 0.98
C8 N11 1.456(7)
C8 H8A 0.98
C8 H8B 0.98
C8 H8C 0.98
C5A N11 1.563(15)
C5A H5A1 0.98
C5A H5A2 0.98
C5A H5A3 0.98
C6A N11 1.325(14)
C6A H6A1 0.98
C6A H6A2 0.98
C6A H6A3 0.98
C7A N11 1.445(16)
C7A H7A1 0.98
C7A H7A2 0.98
C7A H7A3 0.98
C8A N11 1.533(18)
C8A H8A1 0.98
C8A H8A2 0.98
C8A H8A3 0.98
N1 N2 1.356(3)
N4 O1 1.222(4)
N4 O2 1.229(4)
N5 O4 1.206(4)
N5 O3 1.214(4)
N6 N7 1.359(3)
N9 O6 1.210(4)
N9 O5 1.218(3)
N10 O7 1.210(4)
N10 O8 1.212(4)

loop_
_geom_torsion_atom_site_label_1
_geom_torsion_atom_site_label_2
_geom_torsion_atom_site_label_3
_geom_torsion_atom_site_label_4
_geom_torsion
N3 C2 N1 N2 -0.9(3)
N5 C2 N1 N2 178.1(3)
C1 C2 N1 N2 0.05(18)
N3 C2 N1 B1 165.5(3)
N5 C2 N1 B1 -15.5(5)
C1 C2 N1 B1 166.5(3)
N6 B1 N1 C2 81.5(4)
Cl2 B1 N1 C2 -160.4(2)
Cl1 B1 N1 C2 -38.1(4)
N6 B1 N1 N2 -114.0(3)
Cl2 B1 N1 N2 4.1(3)
Cl1 B1 N1 N2 126.4(2)
N3 C1 N2 N1 1.0(3)
N4 C1 N2 N1 177.7(2)
C2 C1 N2 N1 0.05(18)
C2 N1 N2 C1 -0.1(3)
B1 N1 N2 C1 -167.9(2)
N1 C2 N3 C1 1.4(3)
N5 C2 N3 C1 -177.6(3)
N2 C1 N3 C2 -1.5(3)
N4 C1 N3 C2 -178.1(3)
N2 C1 N4 O1 -165.7(3)
N3 C1 N4 O1 10.8(4)
C2 C1 N4 O1 6.9(8)
N2 C1 N4 O2 13.8(4)
N3 C1 N4 O2 -169.7(3)
C2 C1 N4 O2 -173.5(6)
N3 C2 N5 O4 140.9(3)
N1 C2 N5 O4 -37.9(4)
C1 C2 N5 O4 135.5(7)
N3 C2 N5 O3 -38.8(4)
N1 C2 N5 O3 142.3(3)
C1 C2 N5 O3 -44.3(9)
N8 C4 N6 N7 0.1(3)
N10 C4 N6 N7 176.2(3)
C3 C4 N6 N7 0.15(19)
N8 C4 N6 B1 -178.1(3)
N10 C4 N6 B1 -2.0(5)
C3 C4 N6 B1 -178.1(3)
N1 B1 N6 C4 -154.4(3)
Cl2 B1 N6 C4 86.9(4)
Cl1 B1 N6 C4 -37.3(4)
N1 B1 N6 N7 27.5(3)
Cl2 B1 N6 N7 -91.2(3)
Cl1 B1 N6 N7 144.7(2)
N8 C3 N7 N6 0.3(3)
N9 C3 N7 N6 -175.4(2)
C4 C3 N7 N6 0.15(19)
C4 N6 N7 C3 -0.2(3)
B1 N6 N7 C3 178.3(2)
N6 C4 N8 C3 0.0(3)
N10 C4 N8 C3 -176.2(3)
N7 C3 N8 C4 -0.2(3)
N9 C3 N8 C4 175.4(3)
N7 C3 N9 O6 -11.4(4)
N8 C3 N9 O6 173.1(3)
C4 C3 N9 O6 -177.6(6)
N7 C3 N9 O5 165.5(3)
N8 C3 N9 O5 -10.0(4)
C4 C3 N9 O5 -0.7(9)
N8 C4 N10 O7 -43.6(5)
N6 C4 N10 O7 140.6(3)
C3 C4 N10 O7 -52.0(10)
N8 C4 N10 O8 134.4(3)
N6 C4 N10 O8 -41.4(4)
C3 C4 N10 O8 126.0(8)
